data_4322812
loop_
_publ_author_name
'F. A. Cotton'
'A. Yokochi'

_publ_section_title
;
 Synthesis and Characterization of the Series of Compounds
 Ru2(O2CMe)x(admp)4-xCl (Hadmp = 2-Amino-4,6-dimethylpyridine, x = 3, 2,
 1, 0)
;
_journal_name_full 'Inorganic Chemistry'
_journal_page_first 2723
_journal_page_last 2728
_journal_paper_doi 10.1021/ic971428a
_journal_volume 37
_journal_year 1998
_chemical_compound_source synthesis
_chemical_formula_moiety 'Ru2 Cl (O2CCH3)3 (C7H9N2), 3(CH2Cl2)'
_chemical_formula_sum 'C16 H24 Cl7 N2 O6 Ru2'
_chemical_formula_weight 790.7
_space_group_IT_number 2
_symmetry_cell_setting triclinic
_symmetry_space_group_name_Hall '-P 1'
_symmetry_space_group_name_H-M 'P -1'
_atom_sites_solution_hydrogens geom
_atom_sites_solution_primary direct
_atom_sites_solution_secondary difmap
_audit_creation_method SHELXL
_cell_angle_alpha 99.927(14)
_cell_angle_beta 100.222(9)
_cell_angle_gamma 102.075(15)
_cell_formula_units_Z 4
_cell_length_a 11.578(3)
_cell_length_b 12.5607(13)
_cell_length_c 20.903(3)
_cell_measurement_reflns_used 250
_cell_measurement_temperature 293(2)
_cell_measurement_theta_max 20
_cell_measurement_theta_min 10
_cell_volume 2855.3(9)
_computing_cell_refinement Madnes
_computing_data_collection Madnes
_computing_data_reduction Procor
_computing_molecular_graphics 'SHELXTL V5'
_computing_structure_refinement 'SHELXL-93 (Sheldrick, 1993)'
_computing_structure_solution 'SHELXS-86 (Sheldrick, 1990)'
_diffrn_ambient_temperature 293(2)
_diffrn_measurement_device 'Nonius FAST'
_diffrn_measurement_method 'Ellipsoid-mask Fitting'
_diffrn_radiation_monochromator graphite
_diffrn_radiation_source 'fine-focus sealed tube'
_diffrn_radiation_type MoK\a
_diffrn_radiation_wavelength 0.71073
_diffrn_reflns_av_R_equivalents 0.0511
_diffrn_reflns_av_sigmaI/netI 0.0377
_diffrn_reflns_limit_h_max 13
_diffrn_reflns_limit_h_min -13
_diffrn_reflns_limit_k_max 14
_diffrn_reflns_limit_k_min -14
_diffrn_reflns_limit_l_max 23
_diffrn_reflns_limit_l_min -24
_diffrn_reflns_number 12269
_diffrn_reflns_theta_max 22.50
_diffrn_reflns_theta_min 2.18
_diffrn_standards_number 'None (area detector)'
_exptl_absorpt_coefficient_mu 1.746
_exptl_absorpt_correction_type none
_exptl_crystal_colour 'Dark Blue'
_exptl_crystal_density_diffrn 1.846
_exptl_crystal_density_meas ?
_exptl_crystal_description Plate
_exptl_crystal_F_000 1568
_exptl_crystal_size_max 0.4
_exptl_crystal_size_mid 0.4
_exptl_crystal_size_min 0.1
_refine_diff_density_max 1.060
_refine_diff_density_min -1.574
_refine_diff_density_rms 0.116
_refine_ls_extinction_method none
_refine_ls_goodness_of_fit_all 1.061
_refine_ls_goodness_of_fit_obs 1.077
_refine_ls_hydrogen_treatment noref
_refine_ls_matrix_type full
_refine_ls_number_parameters 723
_refine_ls_number_reflns 6790
_refine_ls_number_restraints 36
_refine_ls_restrained_S_all 1.064
_refine_ls_restrained_S_obs 1.078
_refine_ls_R_factor_all 0.0572
_refine_ls_R_factor_obs 0.0479
_refine_ls_shift/esd_max -0.439
_refine_ls_shift/esd_mean 0.004
_refine_ls_structure_factor_coef Fsqd
_refine_ls_weighting_details 'w=1/[\s^2^(Fo^2^)+(0.0528P)^2^+17.3164P] where P=(Fo^2^+2Fc^2^)/3'
_refine_ls_weighting_scheme calc
_refine_ls_wR_factor_all 0.1256
_refine_ls_wR_factor_obs 0.1171
_reflns_number_observed 5854
_reflns_number_total 6791
_reflns_observed_criterion >2sigma(I)
_cod_data_source_file ic971428a_1.cif
_cod_data_source_block cmpd_1
_cod_depositor_comments
;
The following automatic conversions were performed:

'_exptl_absorpt_correction_type' value 'None' changed to 'none'
according to the built-in table from CIF Core dictionary named
'cif_core.dic' version 2.4.1 from
2010-06-29.

'_refine_ls_hydrogen_treatment' value 'Noref' changed to
'noref' according to the built-in table from CIF Core dictionary
named 'cif_core.dic' version 2.4.1 from 2010-06-29.

Automatic conversion script
Id: cif_fix_values 1673 2011-04-08 12:14:43Z adriana 

The following automatic conversions were performed:

'_exptl_crystal_density_meas' value 'not measured' was changed to '?'
- the value is perceived as not measured.

Automatic conversion script
Id: cif_fix_values 3008 2015-01-20 13:52:24Z robertas 

The following automatic conversions were performed:

'_refine_ls_weighting_scheme' value 'calc
w=1/[\s^2^(Fo^2^)+(0.0528P)^2^+17.3164P] where P=(Fo^2^+2Fc^2^)/3'
was changed to 'calc'. New tag '_refine_ls_weighting_details' was
created. The value of the new tag was set to
'w=1/[\s^2^(Fo^2^)+(0.0528P)^2^+17.3164P] where P=(Fo^2^+2Fc^2^)/3'.

Automatic conversion script
Id: cif_fix_values 3143 2015-03-26 13:38:13Z robertas 
;
_cod_database_code 4322812

loop_
_symmetry_equiv_pos_as_xyz
'x, y, z'
'-x, -y, -z'

loop_
_atom_site_aniso_label
_atom_site_aniso_U_11
_atom_site_aniso_U_22
_atom_site_aniso_U_33
_atom_site_aniso_U_23
_atom_site_aniso_U_13
_atom_site_aniso_U_12
Ru11 0.0457(3) 0.0245(3) 0.0309(4) 0.0177(2) 0.0200(2) 0.0140(2)
Ru12 0.0535(4) 0.0209(3) 0.0295(4) 0.0131(2) 0.0228(3) 0.0125(2)
Cl1 0.0458(10) 0.0440(10) 0.0455(12) 0.0328(8) 0.0213(8) 0.0140(8)
N11 0.050(4) 0.032(3) 0.035(4) 0.020(3) 0.023(3) 0.016(3)
N12 0.052(4) 0.026(3) 0.029(4) 0.018(2) 0.022(3) 0.014(3)
C11 0.039(4) 0.024(3) 0.048(5) 0.014(3) 0.025(3) 0.014(3)
C12 0.060(5) 0.040(4) 0.038(5) 0.018(3) 0.015(4) 0.014(4)
C13 0.047(5) 0.046(5) 0.066(7) 0.022(4) 0.017(4) 0.009(4)
C14 0.053(5) 0.045(5) 0.074(7) 0.028(4) 0.035(5) 0.010(4)
C15 0.052(5) 0.031(4) 0.054(6) 0.015(4) 0.025(4) 0.011(3)
C16 0.070(6) 0.058(5) 0.061(7) 0.029(4) 0.035(5) 0.012(4)
C17 0.057(6) 0.092(7) 0.064(7) 0.032(5) 0.002(5) 0.006(5)
O111 0.059(3) 0.036(3) 0.034(3) 0.023(2) 0.030(2) 0.024(2)
O112 0.057(3) 0.025(2) 0.026(3) 0.018(2) 0.017(2) 0.021(2)
C111 0.064(5) 0.033(4) 0.016(4) 0.010(3) 0.017(3) 0.022(3)
C112 0.078(6) 0.043(4) 0.046(5) 0.021(4) 0.033(4) 0.033(4)
O121 0.050(3) 0.036(3) 0.031(3) 0.021(2) 0.018(2) 0.014(2)
O122 0.065(3) 0.023(2) 0.032(3) 0.017(2) 0.022(2) 0.012(2)
C121 0.058(5) 0.025(4) 0.036(5) 0.012(3) 0.015(3) 0.014(3)
C122 0.069(5) 0.047(5) 0.042(5) 0.018(4) 0.004(4) 0.010(4)
O131 0.051(3) 0.026(2) 0.043(3) 0.017(2) 0.024(2) 0.013(2)
O132 0.059(3) 0.026(2) 0.045(3) 0.014(2) 0.034(2) 0.016(2)
C131 0.052(4) 0.026(4) 0.050(5) 0.011(3) 0.019(4) 0.016(3)
C132 0.076(6) 0.047(5) 0.072(7) 0.024(4) 0.044(5) 0.036(4)
Ru21 0.0985(5) 0.0181(3) 0.0168(4) 0.0068(2) 0.0115(3) -0.0012(3)
Ru22 0.0679(4) 0.0193(3) 0.0198(3) 0.0090(2) 0.0157(3) 0.0100(3)
Cl2 0.162(3) 0.0329(11) 0.0229(12) 0.0133(8) 0.0049(12) -0.0184(13)
N21 0.091(5) 0.026(3) 0.022(4) 0.007(3) 0.023(3) 0.007(3)
N22 0.064(4) 0.023(3) 0.022(3) 0.009(2) 0.019(3) 0.014(3)
C21 0.071(5) 0.013(3) 0.040(5) 0.011(3) 0.026(4) 0.011(3)
C22 0.075(6) 0.041(4) 0.042(5) 0.025(4) 0.036(4) 0.028(4)
C23 0.067(5) 0.049(5) 0.062(7) 0.033(4) 0.035(5) 0.030(4)
C24 0.061(5) 0.045(5) 0.056(6) 0.022(4) 0.011(4) 0.024(4)
C25 0.050(4) 0.032(4) 0.038(5) 0.013(3) 0.012(3) 0.015(3)
C26 0.063(5) 0.045(4) 0.040(5) 0.012(4) 0.014(4) 0.005(4)
C27 0.067(6) 0.086(7) 0.094(9) 0.056(6) 0.032(5) 0.022(5)
O211 0.089(4) 0.024(2) 0.020(3) 0.011(2) 0.000(2) 0.008(2)
O212 0.060(3) 0.026(2) 0.027(3) 0.007(2) 0.010(2) 0.013(2)
C211 0.058(5) 0.017(3) 0.034(5) 0.009(3) 0.004(3) 0.002(3)
C212 0.074(6) 0.029(4) 0.050(5) 0.010(3) 0.006(4) 0.022(4)
O221 0.100(4) 0.037(3) 0.012(3) 0.011(2) 0.009(3) 0.004(3)
O222 0.065(3) 0.029(3) 0.034(3) 0.016(2) 0.016(3) 0.014(2)
C221 0.081(6) 0.033(4) 0.028(5) -0.001(4) 0.002(4) 0.023(4)
C222 0.065(6) 0.061(5) 0.055(6) 0.022(4) 0.015(4) 0.009(4)
O231 0.123(5) 0.020(3) 0.020(3) 0.004(2) 0.029(3) 0.001(3)
O232 0.085(4) 0.020(2) 0.024(3) 0.012(2) 0.029(2) 0.012(2)
C231 0.097(6) 0.020(4) 0.039(6) 0.010(4) 0.040(4) 0.003(4)
C232 0.130(8) 0.037(4) 0.042(6) 0.009(4) 0.051(5) 0.018(5)
Cl41 0.084(7) 0.183(23) 0.111(12) 0.082(13) 0.040(5) -0.002(8)
Cl43 0.275(27) 0.176(16) 0.114(17) 0.074(13) 0.045(14) 0.148(17)
Cl42 0.150(11) 0.143(15) 0.132(8) 0.033(8) 0.088(8) 0.012(9)
Cl44 0.138(11) 0.155(11) 0.054(7) 0.047(6) 0.022(5) 0.101(8)
C4 0.060(6) 0.160(12) 0.106(10) 0.091(9) 0.022(6) 0.013(7)
Cl51 0.204(37) 0.084(13) 0.090(21) 0.024(10) 0.089(31) 0.016(16)
Cl53 0.115(16) 0.073(10) 0.143(30) 0.066(15) 0.061(20) 0.037(14)
Cl52 0.105(6) 0.100(6) 0.040(5) 0.019(3) -0.008(5) -0.023(4)
Cl54 0.119(10) 0.071(5) 0.066(5) 0.030(3) 0.003(5) -0.003(5)
C5 0.171(12) 0.049(6) 0.049(7) 0.016(5) -0.009(7) -0.008(7)
C61 0.108(15) 0.023(6) 0.035(9) 0.011(5) 0.006(8) -0.021(7)
Cl61 0.191(12) 0.038(4) 0.066(6) -0.004(3) 0.031(5) 0.014(4)
Cl62 0.107(5) 0.117(11) 0.128(6) 0.081(7) 0.003(4) -0.012(6)
Cl63 0.058(7) 0.041(9) 0.116(11) 0.033(6) 0.031(6) 0.016(5)
Cl64 0.073(13) 0.054(12) 0.066(13) -0.005(8) 0.003(7) -0.010(7)
C7 0.072(6) 0.075(6) 0.064(7) 0.030(5) 0.019(5) 0.046(5)
Cl71 0.067(2) 0.093(3) 0.165(5) 0.030(3) 0.041(2) 0.023(2)
Cl72 0.107(4) 0.050(2) 0.174(5) 0.000(2) 0.020(3) 0.024(2)
Cl73 0.134(11) 0.101(9) 0.098(9) 0.044(7) 0.002(7) 0.024(7)
Cl74 0.153(13) 0.177(15) 0.186(14) 0.047(9) 0.042(9) 0.048(9)
C81 0.030(8) 0.050(10) 0.051(10) -0.011(7) 0.010(6) 0.022(7)
Cl81 0.093(3) 0.066(2) 0.072(3) 0.028(2) 0.036(2) 0.031(2)
Cl82 0.207(9) 0.105(5) 0.096(5) 0.042(3) 0.039(4) 0.055(5)
Cl83 0.127(14) 0.115(13) 0.129(17) 0.016(11) 0.008(10) 0.031(10)
Cl84 0.077(5) 0.096(6) 0.082(6) -0.008(5) -0.002(4) 0.023(4)
C9 0.106(9) 0.055(6) 0.070(8) 0.040(6) 0.033(7) 0.024(6)
Cl93 0.096(15) 0.048(10) 0.090(16) 0.013(9) 0.040(12) 0.018(10)
Cl94 0.075(11) 0.078(11) 0.094(13) 0.035(9) 0.019(8) 0.006(7)
Cl91 0.194(6) 0.103(3) 0.079(3) 0.051(2) 0.064(3) 0.078(3)
Cl92 0.098(3) 0.118(3) 0.149(5) 0.068(3) 0.041(3) 0.018(2)

loop_
_atom_site_label
_atom_site_type_symbol
_atom_site_fract_x
_atom_site_fract_y
_atom_site_fract_z
_atom_site_U_iso_or_equiv
_atom_site_thermal_displace_type
_atom_site_occupancy
_atom_site_calc_flag
_atom_site_refinement_flags
_atom_site_disorder_group
Ru11 Ru 0.45761(5) 0.01265(4) 0.34489(3) 0.0299(2) Uani 1 d . .
Ru12 Ru 0.54209(5) 0.10600(4) 0.27371(3) 0.0314(2) Uani 1 d . .
Cl1 Cl 0.3610(2) -0.09216(14) 0.41961(9) 0.0403(4) Uani 1 d . .
N11 N 0.6010(5) 0.0901(4) 0.4161(3) 0.0349(14) Uani 1 d . .
H11 H 0.5984(5) 0.0829(4) 0.4560(3) 0.056(10) Uiso 1 calc R .
N12 N 0.7005(5) 0.1721(4) 0.3439(3) 0.0319(13) Uani 1 d . .
C11 C 0.7035(6) 0.1540(5) 0.4067(4) 0.033(2) Uani 1 d . .
C12 C 0.8070(7) 0.1997(6) 0.4581(4) 0.044(2) Uani 1 d . .
H12A H 0.8060(7) 0.1879(6) 0.5008(4) 0.056(10) Uiso 1 calc R .
C13 C 0.9092(7) 0.2614(7) 0.4458(5) 0.052(2) Uani 1 d . .
C14 C 0.9053(8) 0.2739(7) 0.3801(5) 0.053(2) Uani 1 d . .
H14 H 0.9737(8) 0.3152(7) 0.3701(5) 0.056(10) Uiso 1 calc R .
C15 C 0.8041(7) 0.2273(6) 0.3306(4) 0.043(2) Uani 1 d . .
C16 C 0.8042(8) 0.2367(7) 0.2600(5) 0.059(2) Uani 1 d . .
H16A H 0.8800(8) 0.2837(7) 0.2584(5) 0.108(8) Uiso 1 calc R .
H16B H 0.7393(8) 0.2683(7) 0.2437(5) 0.108(8) Uiso 1 calc R .
H16C H 0.7934(8) 0.1639(7) 0.2329(5) 0.108(8) Uiso 1 calc R .
C17 C 1.0218(8) 0.3147(9) 0.5001(5) 0.072(3) Uani 1 d . .
H17A H 1.0487(8) 0.3921(9) 0.4995(5) 0.108(8) Uiso 1 calc R .
H17B H 1.0845(8) 0.2777(9) 0.4928(5) 0.108(8) Uiso 1 calc R .
H17C H 1.0039(8) 0.3081(9) 0.5426(5) 0.108(8) Uiso 1 calc R .
O111 O 0.3742(4) 0.1376(4) 0.3686(2) 0.0366(11) Uani 1 d . .
O112 O 0.4723(4) 0.2379(3) 0.3077(2) 0.0318(11) Uani 1 d . .
C111 C 0.4010(7) 0.2259(5) 0.3463(3) 0.034(2) Uani 1 d . .
C112 C 0.3414(8) 0.3167(6) 0.3664(4) 0.049(2) Uani 1 d . .
H11A H 0.3560(8) 0.3366(6) 0.4141(4) 0.108(8) Uiso 1 calc R .
H11B H 0.2558(8) 0.2914(6) 0.3481(4) 0.108(8) Uiso 1 calc R .
H11C H 0.3740(8) 0.3807(6) 0.3499(4) 0.108(8) Uiso 1 calc R .
O121 O 0.3077(4) -0.0674(4) 0.2691(2) 0.0357(11) Uani 1 d . .
O122 O 0.3869(4) 0.0326(3) 0.2020(2) 0.0370(11) Uani 1 d . .
C121 C 0.3049(7) -0.0406(5) 0.2132(4) 0.038(2) Uani 1 d . .
C122 C 0.1960(8) -0.0983(7) 0.1573(4) 0.053(2) Uani 1 d . .
H12B H 0.1234(8) -0.0913(7) 0.1719(4) 0.108(8) Uiso 1 calc R .
H12C H 0.1947(8) -0.1758(7) 0.1446(4) 0.108(8) Uiso 1 calc R .
H12D H 0.2008(8) -0.0644(7) 0.1197(4) 0.108(8) Uiso 1 calc R .
O131 O 0.5376(4) -0.1112(4) 0.3164(2) 0.0361(11) Uani 1 d . .
O132 O 0.6121(4) -0.0238(4) 0.2426(3) 0.0388(12) Uani 1 d . .
C131 C 0.6003(7) -0.1049(6) 0.2720(4) 0.040(2) Uani 1 d . .
C132 C 0.6610(8) -0.1936(7) 0.2536(5) 0.057(2) Uani 1 d . .
H13A H 0.6156(8) -0.2417(7) 0.2120(5) 0.108(8) Uiso 1 calc R .
H13B H 0.6659(8) -0.2361(7) 0.2876(5) 0.108(8) Uiso 1 calc R .
H13C H 0.7411(8) -0.1609(7) 0.2492(5) 0.108(8) Uiso 1 calc R .
Ru21 Ru 0.40458(7) 0.38332(4) 0.11268(3) 0.0466(2) Uani 1 d . .
Ru22 Ru 0.46413(6) 0.36303(4) 0.21877(3) 0.0344(2) Uani 1 d . .
Cl2 Cl 0.3351(3) 0.4012(2) -0.00280(11) 0.0803(9) Uani 1 d . .
N21 N 0.5650(6) 0.4766(5) 0.1198(3) 0.046(2) Uani 1 d . .
H21 H 0.5796(6) 0.4988(5) 0.0847(3) 0.056(10) Uiso 1 calc R .
N22 N 0.6290(5) 0.4692(4) 0.2289(3) 0.0338(14) Uani 1 d . .
C21 C 0.6561(7) 0.5099(5) 0.1753(4) 0.039(2) Uani 1 d . .
C22 C 0.7684(8) 0.5825(6) 0.1785(4) 0.046(2) Uani 1 d . .
H22A H 0.7858(8) 0.6054(6) 0.1405(4) 0.056(10) Uiso 1 calc R .
C23 C 0.8512(8) 0.6189(7) 0.2374(5) 0.052(2) Uani 1 d . .
C24 C 0.8242(8) 0.5814(7) 0.2923(5) 0.051(2) Uani 1 d . .
H24 H 0.8805(8) 0.6059(7) 0.3328(5) 0.056(10) Uiso 1 calc R .
C25 C 0.7146(7) 0.5078(6) 0.2887(4) 0.038(2) Uani 1 d . .
C26 C 0.6823(8) 0.4678(7) 0.3473(4) 0.050(2) Uani 1 d . .
H26A H 0.6729(8) 0.3886(7) 0.3400(4) 0.108(8) Uiso 1 calc R .
H26B H 0.6076(8) 0.4849(7) 0.3538(4) 0.108(8) Uiso 1 calc R .
H26C H 0.7453(8) 0.5040(7) 0.3861(4) 0.108(8) Uiso 1 calc R .
C27 C 0.9714(9) 0.7029(9) 0.2432(6) 0.075(3) Uani 1 d . .
H27A H 1.0329(9) 0.6905(9) 0.2764(6) 0.108(8) Uiso 1 calc R .
H27B H 0.9621(9) 0.7773(9) 0.2558(6) 0.108(8) Uiso 1 calc R .
H27C H 0.9945(9) 0.6936(9) 0.2011(6) 0.108(8) Uiso 1 calc R .
O211 O 0.3481(5) 0.5193(4) 0.1506(2) 0.0461(14) Uani 1 d . .
O212 O 0.4001(4) 0.4956(4) 0.2541(2) 0.0371(11) Uani 1 d . .
C211 C 0.3580(7) 0.5484(5) 0.2127(4) 0.038(2) Uani 1 d . .
C212 C 0.3187(8) 0.6491(6) 0.2389(4) 0.051(2) Uani 1 d . .
H21A H 0.3785(8) 0.6938(6) 0.2772(4) 0.108(8) Uiso 1 calc R .
H21B H 0.2427(8) 0.6270(6) 0.2513(4) 0.108(8) Uiso 1 calc R .
H21C H 0.3094(8) 0.6916(6) 0.2051(4) 0.108(8) Uiso 1 calc R .
O221 O 0.2347(6) 0.2835(4) 0.1051(2) 0.0512(14) Uani 1 d . .
O222 O 0.2941(5) 0.2610(4) 0.2080(2) 0.0404(12) Uani 1 d . .
C221 C 0.2151(8) 0.2423(6) 0.1538(4) 0.048(2) Uani 1 d . .
C222 C 0.0936(8) 0.1704(7) 0.1486(5) 0.060(2) Uani 1 d . .
H22B H 0.0922(8) 0.1423(7) 0.1884(5) 0.108(8) Uiso 1 calc R .
H22C H 0.0754(8) 0.1091(7) 0.1109(5) 0.108(8) Uiso 1 calc R .
H22D H 0.0342(8) 0.2131(7) 0.1430(5) 0.108(8) Uiso 1 calc R .
O231 O 0.4556(6) 0.2422(4) 0.0785(3) 0.055(2) Uani 1 d . .
O232 O 0.5278(5) 0.2295(3) 0.1828(2) 0.0403(12) Uani 1 d . .
C231 C 0.5067(8) 0.1945(6) 0.1198(4) 0.050(2) Uani 1 d . .
C232 C 0.5449(10) 0.0912(7) 0.0934(5) 0.066(3) Uani 1 d . .
H23A H 0.4758(10) 0.0283(7) 0.0808(5) 0.108(8) Uiso 1 calc R .
H23B H 0.6049(10) 0.0786(7) 0.1274(5) 0.108(8) Uiso 1 calc R .
H23C H 0.5783(10) 0.1007(7) 0.0553(5) 0.108(8) Uiso 1 calc R .
Cl41 Cl 0.0026(14) -0.1023(46) 0.3889(16) 0.123(11) Uani 0.49(7) d P 1
Cl43 Cl 0.0243(36) 0.0479(32) 0.3015(20) 0.169(13) Uani 0.49(7) d P 1
Cl42 Cl -0.0107(22) -0.0453(33) 0.3970(11) 0.137(6) Uani 0.51(7) d P 2
Cl44 Cl 0.0396(19) 0.0492(25) 0.2903(11) 0.103(6) Uani 0.51(7) d P 2
C4 C 0.1039(10) -0.0035(12) 0.3575(7) 0.103(4) Uani 1 d . .
Cl51 Cl 0.8309(41) -0.0765(35) 0.1321(17) 0.121(14) Uani 0.28(9) d P 1
Cl53 Cl 0.7814(44) 0.0058(31) 0.0126(19) 0.098(11) Uani 0.28(9) d P 1
Cl52 Cl 0.8460(14) -0.0893(14) 0.1264(6) 0.092(4) Uani 0.72(9) d P 2
Cl54 Cl 0.8109(30) -0.0014(13) 0.0079(7) 0.090(5) Uani 0.72(9) d P 2
C5 C 0.7821(13) -0.1179(8) 0.0421(5) 0.099(4) Uani 1 d . .
C61 C 0.3979(25) 0.6862(10) 0.0352(7) 0.062(6) Uani 0.72(5) d P 1
Cl61 Cl 0.4528(12) 0.8045(11) 0.0973(9) 0.102(5) Uani 0.72(5) d P 1
Cl62 Cl 0.2661(12) 0.7210(24) -0.0190(7) 0.120(5) Uani 0.72(5) d P 1
C62 C 0.3533(47) 0.6681(53) 0.0439(28) 0.064(16) Uiso 0.28(5) d P 2
Cl63 Cl 0.2793(13) 0.6726(21) -0.0205(13) 0.067(7) Uani 0.28(5) d P 2
Cl64 Cl 0.4576(19) 0.7961(27) 0.1072(20) 0.072(7) Uani 0.28(5) d P 2
C7 C 0.6293(9) 0.8279(8) 0.4640(5) 0.064(2) Uani 1 d . .
Cl71 Cl 0.7766(3) 0.9009(4) 0.4628(3) 0.106(2) Uani 0.780(10) d P 1
Cl72 Cl 0.6137(5) 0.6890(3) 0.4430(3) 0.115(2) Uani 0.780(10) d P 1
Cl73 Cl 0.5329(23) 0.6733(14) 0.4622(10) 0.112(7) Uani 0.220(10) d PU 2
Cl74 Cl 0.7466(24) 0.8031(28) 0.4447(15) 0.169(11) Uani 0.220(10) d PU 2
C81 C 0.0350(22) 0.4497(27) 0.1051(18) 0.044(7) Uani 0.658(7) d PU 1
Cl81 Cl 0.0295(4) 0.4387(3) 0.1712(2) 0.0711(14) Uani 0.658(7) d P 1
Cl82 Cl 0.0497(10) 0.5960(9) 0.0848(5) 0.130(4) Uani 0.658(7) d P 1
Cl85 Cl 0.1050(23) 0.4276(21) 0.0397(14) 0.071(6) Uiso 0.10 d P 1
C82 C 0.0584(16) 0.5987(18) 0.0867(12) 0.000(5) Uiso 0.342(7) d P 2
Cl83 Cl 0.0393(26) 0.4488(27) 0.0959(17) 0.127(10) Uani 0.342(7) d PU 2
Cl84 Cl -0.0169(7) 0.6906(8) 0.0223(5) 0.091(3) Uani 0.342(7) d P 2
C9 C 0.2875(12) 0.6031(9) 0.4103(6) 0.071(3) Uani 0.882(8) d P .
Cl93 Cl 0.2173(26) 0.5262(17) 0.4493(15) 0.076(8) Uani 0.118(8) d PU 1
Cl94 Cl 0.1134(21) 0.4811(22) 0.3085(16) 0.082(9) Uani 0.118(8) d PU 1
Cl91 Cl 0.3170(6) 0.5639(4) 0.4880(2) 0.111(2) Uani 0.882(8) d P 2
Cl92 Cl 0.1406(4) 0.5422(4) 0.3681(3) 0.116(2) Uani 0.882(8) d P 2

loop_
_atom_type_symbol
_atom_type_description
_atom_type_scat_dispersion_real
_atom_type_scat_dispersion_imag
_atom_type_scat_source
C C 0.0033 0.0016 'International Tables Vol C Tables 4.2.6.8 and 6.1.1.4'
H H 0.0000 0.0000 'International Tables Vol C Tables 4.2.6.8 and 6.1.1.4'
N N 0.0061 0.0033 'International Tables Vol C Tables 4.2.6.8 and 6.1.1.4'
O O 0.0106 0.0060 'International Tables Vol C Tables 4.2.6.8 and 6.1.1.4'
Cl Cl 0.1484 0.1585 'International Tables Vol C Tables 4.2.6.8 and 6.1.1.4'
Ru Ru -1.2594 0.8363 'International Tables Vol C Tables 4.2.6.8 and 6.1.1.4'

loop_
_geom_angle_atom_site_label_1
_geom_angle_atom_site_label_2
_geom_angle_atom_site_label_3
_geom_angle
_geom_angle_site_symmetry_1
_geom_angle_site_symmetry_3
_geom_angle_publ_flag
N11 Ru11 O131 91.2(2) . . y
N11 Ru11 O111 90.9(2) . . y
O131 Ru11 O111 177.1(2) . . y
N11 Ru11 O121 179.2(2) . . y
O131 Ru11 O121 88.9(2) . . y
O111 Ru11 O121 89.0(2) . . y
N11 Ru11 Ru12 89.1(2) . . y
O131 Ru11 Ru12 88.40(13) . . y
O111 Ru11 Ru12 89.55(12) . . y
O121 Ru11 Ru12 90.10(13) . . y
N11 Ru11 Cl1 92.6(2) . . y
O131 Ru11 Cl1 91.34(14) . . y
O111 Ru11 Cl1 90.64(13) . . y
O121 Ru11 Cl1 88.29(14) . . y
Ru12 Ru11 Cl1 178.37(5) . . y
O132 Ru12 N12 87.6(2) . . y
O132 Ru12 O122 89.4(2) . . y
N12 Ru12 O122 177.0(2) . . y
O132 Ru12 O112 178.6(2) . . y
N12 Ru12 O112 91.4(2) . . y
O122 Ru12 O112 91.6(2) . . y
O132 Ru12 Ru11 90.30(13) . . y
N12 Ru12 Ru11 91.4(2) . . y
O122 Ru12 Ru11 88.43(13) . . y
O112 Ru12 Ru11 88.78(12) . . y
C11 N11 Ru11 124.6(5) . . ?
C15 N12 C11 118.2(6) . . ?
C15 N12 Ru12 123.6(5) . . ?
C11 N12 Ru12 118.1(4) . . ?
N11 C11 N12 116.1(7) . . ?
N11 C11 C12 122.3(7) . . ?
N12 C11 C12 121.6(6) . . ?
C13 C12 C11 120.1(8) . . ?
C12 C13 C14 117.0(8) . . ?
C12 C13 C17 121.9(9) . . ?
C14 C13 C17 121.1(8) . . ?
C15 C14 C13 121.9(7) . . ?
N12 C15 C14 120.9(8) . . ?
N12 C15 C16 118.2(7) . . ?
C14 C15 C16 120.9(7) . . ?
C111 O111 Ru11 118.8(4) . . ?
C111 O112 Ru12 119.0(4) . . ?
O112 C111 O111 123.1(6) . . ?
O112 C111 C112 119.5(6) . . ?
O111 C111 C112 117.4(6) . . ?
C121 O121 Ru11 117.4(4) . . ?
C121 O122 Ru12 120.2(5) . . ?
O122 C121 O121 123.6(7) . . ?
O122 C121 C122 118.3(7) . . ?
O121 C121 C122 118.1(7) . . ?
C131 O131 Ru11 120.4(4) . . ?
C131 O132 Ru12 118.5(4) . . ?
O132 C131 O131 122.1(6) . . ?
O132 C131 C132 118.2(7) . . ?
O131 C131 C132 119.6(6) . . ?
N21 Ru21 O231 91.9(2) . . y
N21 Ru21 O211 90.7(2) . . y
O231 Ru21 O211 176.4(2) . . y
N21 Ru21 O221 179.7(2) . . y
O231 Ru21 O221 87.7(2) . . y
O211 Ru21 O221 89.7(2) . . y
N21 Ru21 Ru22 89.3(2) . . y
O231 Ru21 Ru22 89.2(2) . . y
O211 Ru21 Ru22 88.39(14) . . y
O221 Ru21 Ru22 90.57(14) . . y
N21 Ru21 Cl2 92.2(2) . . y
O231 Ru21 Cl2 90.4(2) . . y
O211 Ru21 Cl2 91.93(15) . . y
O221 Ru21 Cl2 87.9(2) . . y
Ru22 Ru21 Cl2 178.45(6) . . y
O212 Ru22 N22 89.3(2) . . y
O212 Ru22 O232 179.7(2) . . y
N22 Ru22 O232 90.9(2) . . y
O212 Ru22 O222 88.6(2) . . y
N22 Ru22 O222 177.6(2) . . y
O232 Ru22 O222 91.2(2) . . y
O212 Ru22 Ru21 90.23(14) . . y
N22 Ru22 Ru21 91.0(2) . . y
O232 Ru22 Ru21 89.52(14) . . y
O222 Ru22 Ru21 87.97(14) . . y
C21 N21 Ru21 125.8(5) . . ?
C21 N22 C25 117.2(6) . . ?
C21 N22 Ru22 119.1(5) . . ?
C25 N22 Ru22 123.6(5) . . ?
N21 C21 N22 114.6(7) . . ?
N21 C21 C22 123.2(7) . . ?
N22 C21 C22 122.2(7) . . ?
C23 C22 C21 119.6(7) . . ?
C22 C23 C24 118.9(8) . . ?
C22 C23 C27 120.8(8) . . ?
C24 C23 C27 120.3(9) . . ?
C23 C24 C25 121.3(8) . . ?
C24 C25 N22 120.6(7) . . ?
C24 C25 C26 122.5(7) . . ?
N22 C25 C26 116.9(7) . . ?
C211 O211 Ru21 119.9(4) . . ?
C211 O212 Ru22 118.0(4) . . ?
O211 C211 O212 123.3(6) . . ?
O211 C211 C212 118.7(6) . . ?
O212 C211 C212 117.9(7) . . ?
C221 O221 Ru21 118.1(5) . . ?
C221 O222 Ru22 120.2(5) . . ?
O221 C221 O222 123.2(8) . . ?
O221 C221 C222 118.3(7) . . ?
O222 C221 C222 118.5(8) . . ?
C231 O231 Ru21 119.4(5) . . ?
C231 O232 Ru22 118.0(5) . . ?
O231 C231 O232 123.4(7) . . ?
O231 C231 C232 118.5(7) . . ?
O232 C231 C232 118.1(8) . . ?
Cl42 C4 Cl44 106.5(16) . . ?
Cl43 C4 Cl41 110.0(16) . . ?
Cl52 C5 Cl54 112.6(8) . . ?
Cl53 C5 Cl51 106.7(20) . . ?
Cl61 C61 Cl62 102.4(20) . . ?
Cl63 C62 Cl64 124.3(36) . . ?
Cl72 C7 Cl71 110.6(5) . . ?
Cl74 C7 Cl73 101.5(14) . . ?
Cl81 C81 Cl85 147.4(21) . . ?
Cl81 C81 Cl82 118.5(17) . . ?
Cl85 C81 Cl82 82.7(19) . . ?
C81 Cl82 Cl85 44.8(10) . . ?
C81 Cl85 Cl82 52.5(14) . . ?
Cl83 C82 Cl84 139.2(15) . . ?
Cl92 C9 Cl91 110.7(6) . . ?

loop_
_geom_bond_atom_site_label_1
_geom_bond_atom_site_label_2
_geom_bond_distance
_geom_bond_site_symmetry_2
_geom_bond_publ_flag
Ru11 N11 1.966(6) . y
Ru11 O131 2.027(4) . y
Ru11 O111 2.044(4) . y
Ru11 O121 2.068(5) . y
Ru11 Ru12 2.2767(8) . y
Ru11 Cl1 2.477(2) . y
Ru12 O132 2.027(4) . y
Ru12 N12 2.047(6) . y
Ru12 O122 2.049(5) . y
Ru12 O112 2.063(4) . y
N11 C11 1.353(9) . ?
N12 C15 1.354(9) . ?
N12 C11 1.365(10) . ?
C11 C12 1.402(11) . ?
C12 C13 1.364(11) . ?
C13 C14 1.402(13) . ?
C13 C17 1.512(12) . ?
C14 C15 1.365(12) . ?
C15 C16 1.500(12) . ?
O111 C111 1.276(8) . ?
O112 C111 1.259(8) . ?
C111 C112 1.490(10) . ?
O121 C121 1.268(9) . ?
O122 C121 1.260(9) . ?
C121 C122 1.511(11) . ?
O131 C131 1.279(9) . ?
O132 C131 1.273(8) . ?
C131 C132 1.470(10) . ?
Ru21 N21 1.943(7) . y
Ru21 O231 2.038(5) . y
Ru21 O211 2.039(5) . y
Ru21 O221 2.063(6) . y
Ru21 Ru22 2.2768(9) . y
Ru21 Cl2 2.469(2) . y
Ru22 O212 2.039(4) . y
Ru22 N22 2.040(6) . y
Ru22 O232 2.049(4) . y
Ru22 O222 2.063(5) . y
N21 C21 1.360(10) . ?
N22 C21 1.368(9) . ?
N22 C25 1.389(9) . ?
C21 C22 1.406(11) . ?
C22 C23 1.359(12) . ?
C23 C24 1.376(12) . ?
C23 C27 1.532(13) . ?
C24 C25 1.385(11) . ?
C25 C26 1.479(11) . ?
O211 C211 1.264(9) . ?
O212 C211 1.268(8) . ?
C211 C212 1.483(10) . ?
O221 C221 1.253(10) . ?
O222 C221 1.276(9) . ?
C221 C222 1.479(12) . ?
O231 C231 1.263(10) . ?
O232 C231 1.277(9) . ?
C231 C232 1.504(11) . ?
Cl41 C4 1.82(2) . ?
Cl43 C4 1.66(3) . ?
Cl42 C4 1.72(2) . ?
Cl44 C4 1.77(2) . ?
Cl51 C5 1.81(3) . ?
Cl53 C5 1.77(4) . ?
Cl52 C5 1.729(14) . ?
Cl54 C5 1.73(2) . ?
C61 Cl61 1.72(2) . ?
C61 Cl62 1.91(4) . ?
C62 Cl63 1.48(6) . ?
C62 Cl64 1.92(6) . ?
C7 Cl74 1.56(3) . ?
C7 Cl72 1.687(10) . ?
C7 Cl71 1.767(11) . ?
C7 Cl73 2.02(2) . ?
C81 Cl81 1.42(4) . ?
C81 Cl85 1.72(4) . ?
C81 Cl82 1.94(4) . ?
Cl82 Cl85 2.42(3) . ?
C82 Cl83 1.90(4) . ?
C82 Cl84 2.11(3) . ?
C9 Cl93 1.56(3) . ?
C9 Cl92 1.717(14) . ?
C9 Cl91 1.774(12) . ?
